data_2227625
loop_
_publ_author_name
'Ha, Kwang'

_publ_section_title
;
 Bis(acridine-\k<i>N</i>)dibromidoplatinum(II)
;
_journal_coeditor_code HY2340
_journal_issue 9
_journal_name_full 'Acta Crystallographica Section E'
_journal_page_first m1142
_journal_paper_doi 10.1107/S160053681003309X
_journal_volume 66
_journal_year 2010
_chemical_formula_iupac '[Pt Br2 (C13 H9 N)2]'
_chemical_formula_moiety 'C26 H18 Br2 N2 Pt'
_chemical_formula_sum 'C26 H18 Br2 N2 Pt'
_chemical_formula_weight 713.33
_chemical_name_systematic
;
Bis(acridine-\k<i>N</i>)dibromidoplatinum(II)
;
_space_group_IT_number 15
_symmetry_cell_setting monoclinic
_symmetry_space_group_name_Hall '-C 2yc'
_symmetry_space_group_name_H-M 'C 1 2/c 1'
_atom_sites_solution_hydrogens geom
_atom_sites_solution_primary direct
_atom_sites_solution_secondary difmap
_cell_angle_alpha 90.00
_cell_angle_beta 115.0170(10)
_cell_angle_gamma 90.00
_cell_formula_units_Z 4
_cell_length_a 16.0256(9)
_cell_length_b 8.6845(5)
_cell_length_c 17.0646(10)
_cell_measurement_reflns_used 3125
_cell_measurement_temperature 200(2)
_cell_measurement_theta_max 25.97
_cell_measurement_theta_min 2.73
_cell_volume 2152.1(2)
_computing_cell_refinement 'SAINT (Bruker, 2007)'
_computing_data_collection 'SMART (Bruker, 2007)'
_computing_data_reduction 'SAINT (Bruker, 2007)'
_computing_molecular_graphics 'ORTEP-3 (Farrugia, 1997) and PLATON (Spek, 2009)'
_computing_publication_material 'SHELXL97 (Sheldrick, 2008)'
_computing_structure_refinement 'SHELXL97 (Sheldrick, 2008)'
_computing_structure_solution 'SHELXS97 (Sheldrick, 2008)'
_diffrn_ambient_temperature 200(2)
_diffrn_measured_fraction_theta_full 0.991
_diffrn_measured_fraction_theta_max 0.991
_diffrn_measurement_device_type 'Bruker SMART 1000 CCD'
_diffrn_measurement_method '\f and \w scans'
_diffrn_radiation_monochromator graphite
_diffrn_radiation_source 'fine-focus sealed tube'
_diffrn_radiation_type MoK\a
_diffrn_radiation_wavelength 0.71073
_diffrn_reflns_av_R_equivalents 0.0475
_diffrn_reflns_av_sigmaI/netI 0.0556
_diffrn_reflns_limit_h_max 19
_diffrn_reflns_limit_h_min -19
_diffrn_reflns_limit_k_max 10
_diffrn_reflns_limit_k_min -10
_diffrn_reflns_limit_l_max 21
_diffrn_reflns_limit_l_min -14
_diffrn_reflns_number 6467
_diffrn_reflns_theta_full 26.00
_diffrn_reflns_theta_max 26.00
_diffrn_reflns_theta_min 2.63
_exptl_absorpt_coefficient_mu 10.250
_exptl_absorpt_correction_T_max 1.000
_exptl_absorpt_correction_T_min 0.601
_exptl_absorpt_correction_type multi-scan
_exptl_absorpt_process_details '(SADABS; Bruker, 2001)'
_exptl_crystal_colour yellow
_exptl_crystal_density_diffrn 2.202
_exptl_crystal_density_method 'not measured'
_exptl_crystal_description rod
_exptl_crystal_F_000 1344
_exptl_crystal_size_max 0.35
_exptl_crystal_size_mid 0.06
_exptl_crystal_size_min 0.04
_refine_diff_density_max 2.190
_refine_diff_density_min -0.915
_refine_ls_extinction_method none
_refine_ls_goodness_of_fit_ref 0.996
_refine_ls_hydrogen_treatment constr
_refine_ls_matrix_type full
_refine_ls_number_parameters 142
_refine_ls_number_reflns 2091
_refine_ls_number_restraints 0
_refine_ls_restrained_S_all 0.996
_refine_ls_R_factor_all 0.0469
_refine_ls_R_factor_gt 0.0313
_refine_ls_shift/su_max 0.000
_refine_ls_shift/su_mean 0.000
_refine_ls_structure_factor_coef Fsqd
_refine_ls_weighting_details 'calc w=1/[\s^2^(Fo^2^)+(0.0286P)^2^] where P=(Fo^2^+2Fc^2^)/3'
_refine_ls_weighting_scheme calc
_refine_ls_wR_factor_gt 0.0623
_refine_ls_wR_factor_ref 0.0698
_reflns_number_gt 1672
_reflns_number_total 2091
_reflns_threshold_expression I>2\s(I)
_cod_data_source_file hy2340.cif
_cod_data_source_block I
_cod_original_sg_symbol_H-M 'C 2/c'
_cod_database_code 2227625
_cod_database_fobs_code 2227625

loop_
_symmetry_equiv_pos_as_xyz
'x, y, z'
'-x, y, -z+1/2'
'x+1/2, y+1/2, z'
'-x+1/2, y+1/2, -z+1/2'
'-x, -y, -z'
'x, -y, z-1/2'
'-x+1/2, -y+1/2, -z'
'x+1/2, -y+1/2, z-1/2'

loop_
_atom_site_type_symbol
_atom_site_label
_atom_site_fract_x
_atom_site_fract_y
_atom_site_fract_z
_atom_site_U_iso_or_equiv
_atom_site_adp_type
_atom_site_calc_flag
_atom_site_refinement_flags
_atom_site_occupancy
_atom_site_disorder_assembly
_atom_site_disorder_group
Pt Pt1 0.5000 0.5000 0.5000 0.02062(12) Uani d S 1 . .
Br Br1 0.51478(4) 0.44407(8) 0.36640(5) 0.03216(18) Uani d . 1 . .
N N1 0.3748(3) 0.3887(5) 0.4493(3) 0.0218(11) Uani d . 1 . .
C C1 0.3686(4) 0.2391(6) 0.4712(4) 0.0215(13) Uani d . 1 . .
C C2 0.4437(4) 0.1654(6) 0.5371(4) 0.0267(15) Uani d . 1 . .
H H2 0.4997 0.2201 0.5666 0.032 Uiso calc R 1 . .
C C3 0.4373(4) 0.0170(6) 0.5592(5) 0.0326(16) Uani d . 1 . .
H H3 0.4891 -0.0305 0.6036 0.039 Uiso calc R 1 . .
C C4 0.3550(4) -0.0683(7) 0.5172(4) 0.0299(15) Uani d . 1 . .
H H4 0.3519 -0.1725 0.5328 0.036 Uiso calc R 1 . .
C C5 0.2809(4) -0.0004(6) 0.4549(5) 0.0300(15) Uani d . 1 . .
H H5 0.2252 -0.0569 0.4275 0.036 Uiso calc R 1 . .
C C6 0.2850(4) 0.1547(7) 0.4295(4) 0.0256(14) Uani d . 1 . .
C C7 0.2099(4) 0.2251(6) 0.3653(4) 0.0243(14) Uani d . 1 . .
H H7 0.1546 0.1688 0.3358 0.029 Uiso calc R 1 . .
C C8 0.2149(4) 0.3780(7) 0.3437(4) 0.0232(14) Uani d . 1 . .
C C9 0.1382(4) 0.4572(7) 0.2798(5) 0.0339(17) Uani d . 1 . .
H H9 0.0824 0.4031 0.2483 0.041 Uiso calc R 1 . .
C C10 0.1441(4) 0.6080(7) 0.2638(4) 0.0334(16) Uani d . 1 . .
H H10 0.0921 0.6598 0.2220 0.040 Uiso calc R 1 . .
C C11 0.2273(4) 0.6896(7) 0.3088(5) 0.0347(16) Uani d . 1 . .
H H11 0.2305 0.7956 0.2968 0.042 Uiso calc R 1 . .
C C12 0.3023(4) 0.6182(7) 0.3687(4) 0.0283(15) Uani d . 1 . .
H H12 0.3574 0.6750 0.3984 0.034 Uiso calc R 1 . .
C C13 0.2995(4) 0.4596(6) 0.3878(4) 0.0232(14) Uani d . 1 . .

loop_
_atom_site_aniso_label
_atom_site_aniso_U_11
_atom_site_aniso_U_22
_atom_site_aniso_U_33
_atom_site_aniso_U_12
_atom_site_aniso_U_13
_atom_site_aniso_U_23
Pt1 0.01485(17) 0.02395(18) 0.0197(2) -0.00426(13) 0.00406(14) -0.00171(15)
Br1 0.0278(3) 0.0431(4) 0.0263(4) -0.0104(3) 0.0121(3) -0.0085(3)
N1 0.017(2) 0.024(3) 0.023(3) -0.0023(19) 0.007(2) -0.004(2)
C1 0.019(3) 0.026(3) 0.020(4) 0.001(2) 0.009(3) -0.002(3)
C2 0.022(3) 0.030(3) 0.024(4) -0.005(3) 0.005(3) -0.002(3)
C3 0.029(3) 0.033(4) 0.033(4) 0.004(3) 0.011(3) 0.002(3)
C4 0.034(4) 0.024(3) 0.034(4) -0.003(3) 0.016(3) 0.000(3)
C5 0.031(3) 0.030(3) 0.035(4) -0.005(3) 0.020(3) -0.003(3)
C6 0.021(3) 0.030(3) 0.028(4) -0.001(3) 0.012(3) -0.004(3)
C7 0.015(3) 0.032(3) 0.024(4) -0.005(2) 0.005(3) -0.004(3)
C8 0.017(3) 0.031(3) 0.020(4) 0.002(2) 0.006(3) -0.004(3)
C9 0.022(3) 0.039(4) 0.032(4) 0.002(3) 0.003(3) -0.002(3)
C10 0.028(4) 0.044(4) 0.022(4) 0.004(3) 0.004(3) 0.005(3)
C11 0.039(4) 0.033(4) 0.028(4) 0.000(3) 0.010(3) 0.003(3)
C12 0.019(3) 0.033(3) 0.027(4) -0.003(3) 0.003(3) 0.004(3)
C13 0.016(3) 0.030(4) 0.020(4) -0.005(2) 0.005(3) -0.006(3)

loop_
_atom_type_symbol
_atom_type_description
_atom_type_scat_dispersion_real
_atom_type_scat_dispersion_imag
_atom_type_scat_source
C C 0.0033 0.0016 'International Tables Vol C Tables 4.2.6.8 and 6.1.1.4'
H H 0.0000 0.0000 'International Tables Vol C Tables 4.2.6.8 and 6.1.1.4'
Br Br -0.2901 2.4595 'International Tables Vol C Tables 4.2.6.8 and 6.1.1.4'
N N 0.0061 0.0033 'International Tables Vol C Tables 4.2.6.8 and 6.1.1.4'
Pt Pt -1.7033 8.3905 'International Tables Vol C Tables 4.2.6.8 and 6.1.1.4'

loop_
_geom_angle_atom_site_label_1
_geom_angle_atom_site_label_2
_geom_angle_atom_site_label_3
_geom_angle_site_symmetry_1
_geom_angle_site_symmetry_3
_geom_angle
_geom_angle_publ_flag
N1 Pt1 N1 . 5_666 180.00(16) ?
N1 Pt1 Br1 . 5_666 91.35(14) ?
N1 Pt1 Br1 5_666 5_666 88.65(14) ?
N1 Pt1 Br1 . . 88.65(14) ?
N1 Pt1 Br1 5_666 . 91.35(14) ?
Br1 Pt1 Br1 5_666 . 180.0 ?
C13 N1 C1 . . 119.7(5) ?
C13 N1 Pt1 . . 119.9(4) ?
C1 N1 Pt1 . . 120.1(4) ?
N1 C1 C2 . . 120.9(5) ?
N1 C1 C6 . . 120.9(5) ?
C2 C1 C6 . . 118.1(5) ?
C3 C2 C1 . . 120.9(6) ?
C3 C2 H2 . . 119.5 ?
C1 C2 H2 . . 119.5 ?
C2 C3 C4 . . 121.3(6) ?
C2 C3 H3 . . 119.3 ?
C4 C3 H3 . . 119.3 ?
C5 C4 C3 . . 119.4(6) ?
C5 C4 H4 . . 120.3 ?
C3 C4 H4 . . 120.3 ?
C4 C5 C6 . . 121.0(6) ?
C4 C5 H5 . . 119.5 ?
C6 C5 H5 . . 119.5 ?
C7 C6 C5 . . 121.6(5) ?
C7 C6 C1 . . 119.2(5) ?
C5 C6 C1 . . 119.2(5) ?
C6 C7 C8 . . 120.3(5) ?
C6 C7 H7 . . 119.8 ?
C8 C7 H7 . . 119.8 ?
C7 C8 C9 . . 122.4(5) ?
C7 C8 C13 . . 118.8(5) ?
C9 C8 C13 . . 118.8(5) ?
C10 C9 C8 . . 120.7(6) ?
C10 C9 H9 . . 119.7 ?
C8 C9 H9 . . 119.7 ?
C9 C10 C11 . . 120.4(6) ?
C9 C10 H10 . . 119.8 ?
C11 C10 H10 . . 119.8 ?
C12 C11 C10 . . 120.8(6) ?
C12 C11 H11 . . 119.6 ?
C10 C11 H11 . . 119.6 ?
C11 C12 C13 . . 120.9(5) ?
C11 C12 H12 . . 119.6 ?
C13 C12 H12 . . 119.6 ?
N1 C13 C12 . . 120.7(5) ?
N1 C13 C8 . . 120.9(5) ?
C12 C13 C8 . . 118.3(5) ?

loop_
_geom_bond_atom_site_label_1
_geom_bond_atom_site_label_2
_geom_bond_site_symmetry_2
_geom_bond_distance
_geom_bond_publ_flag
Pt1 N1 . 2.058(4) yes
Pt1 Br1 . 2.4385(7) yes
N1 C13 . 1.366(7) ?
N1 C1 . 1.367(7) ?
C1 C2 . 1.406(8) ?
C1 C6 . 1.426(7) ?
C2 C3 . 1.359(8) ?
C2 H2 . 0.9500 ?
C3 C4 . 1.415(9) ?
C3 H3 . 0.9500 ?
C4 C5 . 1.349(9) ?
C4 H4 . 0.9500 ?
C5 C6 . 1.425(8) ?
C5 H5 . 0.9500 ?
C6 C7 . 1.380(8) ?
C7 C8 . 1.389(8) ?
C7 H7 . 0.9500 ?
C8 C9 . 1.428(8) ?
C8 C13 . 1.430(7) ?
C9 C10 . 1.349(9) ?
C9 H9 . 0.9500 ?
C10 C11 . 1.415(8) ?
C10 H10 . 0.9500 ?
C11 C12 . 1.355(8) ?
C11 H11 . 0.9500 ?
C12 C13 . 1.420(8) ?
C12 H12 . 0.9500 ?

loop_
_geom_torsion_atom_site_label_1
_geom_torsion_atom_site_label_2
_geom_torsion_atom_site_label_3
_geom_torsion_atom_site_label_4
_geom_torsion_site_symmetry_1
_geom_torsion_site_symmetry_2
_geom_torsion_site_symmetry_3
_geom_torsion_site_symmetry_4
_geom_torsion
_geom_torsion_publ_flag
Br1 Pt1 N1 C13 5_666 . . . 104.3(4) ?
Br1 Pt1 N1 C13 . . . . -75.7(4) ?
Br1 Pt1 N1 C1 5_666 . . . -81.7(4) ?
Br1 Pt1 N1 C1 . . . . 98.3(4) ?
C13 N1 C1 C2 . . . . -177.0(6) ?
Pt1 N1 C1 C2 . . . . 8.9(8) ?
C13 N1 C1 C6 . . . . 1.2(8) ?
Pt1 N1 C1 C6 . . . . -172.8(4) ?
N1 C1 C2 C3 . . . . 179.6(6) ?
C6 C1 C2 C3 . . . . 1.3(9) ?
C1 C2 C3 C4 . . . . -0.4(10) ?
C2 C3 C4 C5 . . . . -1.0(10) ?
C3 C4 C5 C6 . . . . 1.3(10) ?
C4 C5 C6 C7 . . . . 179.5(6) ?
C4 C5 C6 C1 . . . . -0.4(10) ?
N1 C1 C6 C7 . . . . 0.9(9) ?
C2 C1 C6 C7 . . . . 179.2(6) ?
N1 C1 C6 C5 . . . . -179.2(6) ?
C2 C1 C6 C5 . . . . -0.9(9) ?
C5 C6 C7 C8 . . . . 178.0(6) ?
C1 C6 C7 C8 . . . . -2.1(9) ?
C6 C7 C8 C9 . . . . -177.9(6) ?
C6 C7 C8 C13 . . . . 1.2(9) ?
C7 C8 C9 C10 . . . . 176.4(6) ?
C13 C8 C9 C10 . . . . -2.7(10) ?
C8 C9 C10 C11 . . . . 1.4(10) ?
C9 C10 C11 C12 . . . . -0.1(11) ?
C10 C11 C12 C13 . . . . 0.2(10) ?
C1 N1 C13 C12 . . . . 175.2(6) ?
Pt1 N1 C13 C12 . . . . -10.8(8) ?
C1 N1 C13 C8 . . . . -2.1(9) ?
Pt1 N1 C13 C8 . . . . 171.9(4) ?
C11 C12 C13 N1 . . . . -178.9(6) ?
C11 C12 C13 C8 . . . . -1.5(9) ?
C7 C8 C13 N1 . . . . 1.0(9) ?
C9 C8 C13 N1 . . . . -179.9(6) ?
C7 C8 C13 C12 . . . . -176.4(6) ?
C9 C8 C13 C12 . . . . 2.7(9) ?
